data_9009800
loop_
_publ_author_name
'Alici, E.'
'Schmidt, T.'
'Lutz, H. D.'

_publ_section_title
;Zur kenntnis des calciumbromats und -iodats, kristallstruktur,
 rontgenographische, IR- und Raman-spektroskopische und thermo-analytische
 untersuchungen
;
_journal_name_full 'Zeitschrift fur Anorganische und Allgemeine Chemie'
_journal_page_first 135
_journal_page_last 144
_journal_paper_doi 10.1002/zaac.19926080220
_journal_volume 608
_journal_year 1992
_chemical_formula_sum 'Ca H2 I2 O7'
_chemical_name_mineral Bruggenite
_space_group_IT_number 14
_symmetry_space_group_name_Hall '-P 2ybc'
_symmetry_space_group_name_H-M 'P 1 21/c 1'
_cell_angle_alpha 90
_cell_angle_beta 95.31
_cell_angle_gamma 90
_cell_formula_units_Z 4
_cell_length_a 8.5055
_cell_length_b 10.0221
_cell_length_c 7.5052
_cell_volume 637.020
_database_code_amcsd 0015795
_exptl_crystal_density_diffrn 4.253
_cod_original_formula_sum 'Ca I2 O7 H2'
_cod_database_code 9009800

loop_
_space_group_symop_operation_xyz
x,y,z
x,1/2-y,1/2+z
-x,1/2+y,1/2-z
-x,-y,-z

loop_
_atom_site_aniso_label
_atom_site_aniso_U_11
_atom_site_aniso_U_22
_atom_site_aniso_U_33
_atom_site_aniso_U_12
_atom_site_aniso_U_13
_atom_site_aniso_U_23
Ca 0.00920 0.00840 0.00890 0.00050 0.00100 0.00080
I1 0.00740 0.00810 0.00490 -0.00050 -0.00040 0.00080
I2 0.00770 0.00920 0.00680 0.00130 0.00090 0.00120
O1 0.01500 0.01100 0.01100 0.00200 0.00000 -0.00300
O2 0.00600 0.01400 0.01700 0.00000 0.00300 -0.00200
O3 0.02200 0.02300 0.00900 -0.01000 -0.00400 0.00900
O4 0.02000 0.01300 0.03800 -0.00900 0.01100 -0.00300
O5 0.01700 0.02600 0.01500 -0.00600 -0.00100 -0.00800
O6 0.01500 0.02100 0.00600 0.00200 0.00000 0.00300
Ow7 0.02100 0.02100 0.01300 -0.00800 0.00100 0.00200

loop_
_atom_site_label
_atom_site_fract_x
_atom_site_fract_y
_atom_site_fract_z
_atom_site_U_iso_or_equiv
_atom_site_type_symbol
_atom_site_attached_hydrogens
Ca 0.78679 0.50723 0.33351 ? Ca 0
I1 0.97317 0.19012 0.45710 ? I 0
I2 0.48508 0.68598 0.05272 ? I 0
O1 0.97910 0.35980 0.54270 ? O 0
O2 0.17080 0.17050 0.39820 ? O 0
O3 0.99010 0.10140 0.66950 ? O 0
O4 0.64770 0.31320 0.38420 ? O 0
O5 0.66230 0.43730 0.02000 ? O 0
O6 0.54050 0.62310 0.27530 ? O 0
Ow7 0.69840 0.56400 0.62530 ? O 0
H1 0.62700 0.50400 0.67900 0.04000 H 0
H2 0.78400 0.61600 0.73800 0.04000 H 0

loop_
_cod_changelog_entry_id
_cod_changelog_entry_author
_cod_changelog_entry_date
_cod_changelog_entry_text
1
;cod-tools version 3.8.0
Id: cif_guess_AMCSD_atom_types 9581 2023-05-17 12:35:41Z saulius
;
2023-05-18T08:43:07+03:00
;Derived atom types and hydrogen counts
from atom names that follow the AMCSD naming convention
(Wat == water, O-H == hydroxyl).
;

loop_
_cod_related_entry_id
_cod_related_entry_database
_cod_related_entry_code
1 AMCSD 0015795
